data_1551586
loop_
_publ_author_name
'OSMAN, Uwaisulqarni M.'
'FARIZAL, Azieda Syafika N.'
'ARSHAD, Suhana'
'KADIR, Maisara Abdul'

_publ_section_title
;
 Crystal Structure of
 (&lt;i&gt;Z&lt;/i&gt;)-1-[4-(Trifluoromethyl)benzylidene]thiosemicarbazide
;
_journal_issue 0
_journal_name_full 'X-ray Structure Analysis Online'
_journal_page_first 3
_journal_paper_doi 10.2116/xraystruct.33.3
_journal_volume 33
_journal_year 2017
_chemical_formula_moiety 'C9 H8 F3 N3 S'
_chemical_formula_sum 'C9 H8 F3 N3 S'
_chemical_formula_weight 247.24
_chemical_name_common 1-[4-(trifluoromethyl)benzylidene]thiosemicarbazide
_chemical_name_systematic 1-[4-(trifluoromethyl)benzylidene]thiosemicarbazide
_space_group_crystal_system triclinic
_space_group_IT_number 2
_space_group_name_Hall '-P 1'
_space_group_name_H-M_alt 'P -1'
_symmetry_space_group_name_Hall '-P 1'
_symmetry_space_group_name_H-M 'P -1'
_atom_sites_solution_hydrogens mixed
_audit_creation_method SHELXL-2014/7
_cell_angle_alpha 111.814(2)
_cell_angle_beta 91.720(2)
_cell_angle_gamma 101.036(2)
_cell_formula_units_Z 4
_cell_length_a 7.0109(8)
_cell_length_b 11.7862(13)
_cell_length_c 14.9095(16)
_cell_measurement_reflns_used 6315
_cell_measurement_temperature 296(2)
_cell_measurement_theta_max 27.25
_cell_measurement_theta_min 2.83
_cell_volume 1115.7(2)
_computing_cell_refinement 'SAINT (Bruker, 2009)'
_computing_data_collection 'APEX2 (Bruker, 2009)'
_computing_data_reduction SAINT
_computing_molecular_graphics SHELXTL
_computing_publication_material
;
SHELXTL, PLATON (Spek, 2009)
;
_computing_structure_refinement 'SHELXL-2014/7 (Sheldrick, 2014)'
_computing_structure_solution 'SHELXTL (Sheldrick, 2008)'
_diffrn_ambient_temperature 296(2)
_diffrn_measured_fraction_theta_full 1.000
_diffrn_measured_fraction_theta_max 0.995
_diffrn_measurement_device_type
;
Bruker SMART APEXII Duo CCD area-detector diffractometer 
;
_diffrn_measurement_method '\f and \w scans'
_diffrn_radiation_type MoK\a
_diffrn_radiation_wavelength 0.71073
_diffrn_reflns_av_R_equivalents 0.0326
_diffrn_reflns_av_unetI/netI 0.0251
_diffrn_reflns_Laue_measured_fraction_full 1.000
_diffrn_reflns_Laue_measured_fraction_max 0.995
_diffrn_reflns_limit_h_max 9
_diffrn_reflns_limit_h_min -9
_diffrn_reflns_limit_k_max 15
_diffrn_reflns_limit_k_min -15
_diffrn_reflns_limit_l_max 19
_diffrn_reflns_limit_l_min -19
_diffrn_reflns_number 29457
_diffrn_reflns_point_group_measured_fraction_full 1.000
_diffrn_reflns_point_group_measured_fraction_max 0.995
_diffrn_reflns_theta_full 25.242
_diffrn_reflns_theta_max 27.529
_diffrn_reflns_theta_min 1.480
_diffrn_source 'fine-focus sealed tube'
_exptl_absorpt_coefficient_mu 0.306
_exptl_absorpt_correction_type multi-scan
_exptl_absorpt_process_details '(<i>SADABS</i>; Bruker, 2009)'
_exptl_crystal_colour colourless
_exptl_crystal_density_diffrn 1.472
_exptl_crystal_description plate
_exptl_crystal_F_000 504
_exptl_crystal_size_max 0.394
_exptl_crystal_size_mid 0.384
_exptl_crystal_size_min 0.112
_exptl_transmission_factor_max 0.8636
_exptl_transmission_factor_min 0.8098
_refine_diff_density_max 0.289
_refine_diff_density_min -0.174
_refine_diff_density_rms 0.041
_refine_ls_extinction_method none
_refine_ls_goodness_of_fit_ref 1.009
_refine_ls_hydrogen_treatment mixed
_refine_ls_matrix_type full
_refine_ls_number_parameters 368
_refine_ls_number_reflns 5104
_refine_ls_number_restraints 27
_refine_ls_restrained_S_all 1.011
_refine_ls_R_factor_all 0.0848
_refine_ls_R_factor_gt 0.0438
_refine_ls_shift/su_max 0.001
_refine_ls_shift/su_mean 0.000
_refine_ls_structure_factor_coef Fsqd
_refine_ls_weighting_details 'w=1/[\s^2^(Fo^2^)+(0.0603P)^2^+0.2252P] where P=(Fo^2^+2Fc^2^)/3'
_refine_ls_weighting_scheme calc
_refine_ls_wR_factor_gt 0.1078
_refine_ls_wR_factor_ref 0.1327
_reflns_Friedel_coverage 0.000
_reflns_number_gt 3096
_reflns_number_total 5104
_reflns_threshold_expression 'I > 2\s(I)'
_cod_data_source_file 33_3_1.txt
_cod_data_source_block mo_4tfm_0m
_cod_database_code 1551586
_shelx_shelxl_version_number 2014/7
_shelx_space_group_comment
;
The symmetry employed for this shelxl refinement is uniquely defined
by the following loop, which should always be used as a source of
symmetry information in preference to the above space-group names.
They are only intended as comments.
;
_shelx_estimated_absorpt_t_min 0.889
_shelx_estimated_absorpt_t_max 0.967

loop_
_space_group_symop_operation_xyz
'x, y, z'
'-x, -y, -z'

loop_
_atom_site_label
_atom_site_type_symbol
_atom_site_fract_x
_atom_site_fract_y
_atom_site_fract_z
_atom_site_U_iso_or_equiv
_atom_site_adp_type
_atom_site_occupancy
_atom_site_site_symmetry_order
_atom_site_calc_flag
_atom_site_refinement_flags_posn
_atom_site_refinement_flags_adp
_atom_site_refinement_flags_occupancy
_atom_site_disorder_assembly
_atom_site_disorder_group
F1A F 0.6783(16) 0.7288(15) 0.5481(7) 0.184(4) Uani 0.676(15) 1 d D . P A 1
F2A F 0.5617(9) 0.7917(8) 0.6806(5) 0.1100(17) Uani 0.676(15) 1 d D . P A 1
F3A F 0.4587(14) 0.6118(10) 0.5842(7) 0.163(4) Uani 0.676(15) 1 d D . P A 1
F1Y F 0.661(2) 0.6561(16) 0.5130(12) 0.128(6) Uani 0.324(15) 1 d D . P A 2
F2Y F 0.609(3) 0.7904(14) 0.640(2) 0.215(12) Uani 0.324(15) 1 d D . P A 2
F3Y F 0.4282(17) 0.6009(14) 0.5866(8) 0.083(3) Uani 0.324(15) 1 d D . P A 2
S1A S 1.79450(7) 0.57694(5) 0.98901(5) 0.0652(2) Uani 1 1 d . . . . .
N1A N 1.3621(2) 0.61924(17) 0.84202(12) 0.0574(4) Uani 1 1 d . . . . .
N2A N 1.4767(2) 0.57545(18) 0.89228(14) 0.0593(5) Uani 1 1 d . . . . .
N3A N 1.7270(3) 0.74196(17) 0.91736(15) 0.0593(5) Uani 1 1 d . . . . .
C1A C 0.6139(5) 0.6877(5) 0.6135(3) 0.1046(11) Uani 1 1 d . . . . .
C2A C 0.7662(4) 0.6483(3) 0.66084(17) 0.0762(7) Uani 1 1 d . . . . .
C3A C 0.9517(4) 0.7237(3) 0.68876(18) 0.0791(7) Uani 1 1 d . . . . .
H3AA H 0.9824 0.7948 0.6742 0.095 Uiso 1 1 calc R U . . .
C4A C 1.0918(3) 0.6945(2) 0.73803(17) 0.0713(6) Uani 1 1 d . . . . .
H4AA H 1.2162 0.7461 0.7571 0.086 Uiso 1 1 calc R U . . .
C5A C 1.0470(3) 0.5884(2) 0.75902(15) 0.0606(6) Uani 1 1 d . . . . .
C6A C 0.8618(3) 0.5127(2) 0.72886(17) 0.0707(6) Uani 1 1 d . . . . .
H6AA H 0.8312 0.4405 0.7420 0.085 Uiso 1 1 calc R U . . .
C7A C 0.7214(4) 0.5420(3) 0.67968(18) 0.0796(7) Uani 1 1 d . . . . .
H7AA H 0.5975 0.4899 0.6596 0.096 Uiso 1 1 calc R U . . .
C8A C 1.1880(3) 0.5551(2) 0.81369(15) 0.0607(5) Uani 1 1 d . . . . .
H8AA H 1.1492 0.4845 0.8283 0.073 Uiso 1 1 calc R U . . .
C9A C 1.6599(3) 0.63783(18) 0.93001(14) 0.0496(5) Uani 1 1 d . . . . .
F1B F 0.2997(18) 0.9279(11) 0.5425(7) 0.175(5) Uani 0.676(15) 1 d . U P A 1
F2B F 0.3841(12) 0.7803(7) 0.4295(7) 0.1163(18) Uani 0.676(15) 1 d . U P A 1
F3B F 0.1432(11) 0.7362(10) 0.4926(7) 0.151(4) Uani 0.676(15) 1 d . U P A 1
F2X F 0.436(3) 0.844(3) 0.4567(17) 0.174(8) Uani 0.324(15) 1 d . U P A 2
F3X F 0.166(3) 0.7120(13) 0.4702(12) 0.150(8) Uani 0.324(15) 1 d . U P A 2
F1X F 0.197(3) 0.8914(19) 0.5500(9) 0.133(6) Uani 0.324(15) 1 d . . P A 2
S1B S -0.80454(7) 0.91892(5) 0.00243(5) 0.0646(2) Uani 1 1 d . . . . .
N1B N -0.3995(2) 0.86609(16) 0.15797(12) 0.0561(4) Uani 1 1 d . . . . .
N2B N -0.4948(2) 0.90932(18) 0.09967(13) 0.0588(5) Uani 1 1 d . . . . .
N3B N -0.7586(3) 0.75326(18) 0.07669(15) 0.0630(5) Uani 1 1 d . . . . .
C1B C 0.2343(6) 0.8226(4) 0.4645(3) 0.1066(11) Uani 1 1 d . . . . .
C2B C 0.1133(4) 0.8422(3) 0.38874(18) 0.0776(7) Uani 1 1 d . . . . .
C3B C -0.0821(4) 0.7860(3) 0.36494(19) 0.0872(8) Uani 1 1 d . . . . .
H3BA H -0.1405 0.7335 0.3947 0.105 Uiso 1 1 calc R U . . .
C4B C -0.1916(4) 0.8077(3) 0.29687(18) 0.0775(7) Uani 1 1 d . . . . .
H4BA H -0.3240 0.7700 0.2812 0.093 Uiso 1 1 calc R U . . .
C5B C -0.1063(3) 0.8847(2) 0.25195(15) 0.0598(5) Uani 1 1 d . . . . .
C6B C 0.0904(3) 0.9392(3) 0.27591(17) 0.0750(7) Uani 1 1 d . . . . .
H6BA H 0.1499 0.9913 0.2460 0.090 Uiso 1 1 calc R U . . .
C7B C 0.1999(4) 0.9172(3) 0.34401(19) 0.0843(8) Uani 1 1 d . . . . .
H7BA H 0.3327 0.9537 0.3593 0.101 Uiso 1 1 calc R U . . .
C8B C -0.2197(3) 0.9155(2) 0.18395(16) 0.0612(6) Uani 1 1 d . . . . .
H8BA H -0.1584 0.9729 0.1591 0.073 Uiso 1 1 calc R U . . .
C9B C -0.6808(3) 0.85436(18) 0.06234(14) 0.0488(5) Uani 1 1 d . . . . .
H2NA H 1.655(3) 0.765(2) 0.8907(15) 0.057(6) Uiso 1 1 d . . . . .
H1NA H 1.424(3) 0.519(2) 0.9077(15) 0.055(6) Uiso 1 1 d . . . . .
H2NB H -0.693(3) 0.722(2) 0.1030(16) 0.068(7) Uiso 1 1 d . . . . .
H3NA H 1.845(3) 0.783(2) 0.9424(16) 0.061(6) Uiso 1 1 d . . . . .
H3NB H -0.876(3) 0.7153(19) 0.0527(14) 0.053(6) Uiso 1 1 d . . . . .
H1NB H -0.426(3) 0.965(2) 0.0830(16) 0.069(7) Uiso 1 1 d . . . . .

loop_
_atom_site_aniso_label
_atom_site_aniso_U_11
_atom_site_aniso_U_22
_atom_site_aniso_U_33
_atom_site_aniso_U_23
_atom_site_aniso_U_13
_atom_site_aniso_U_12
F1A 0.162(6) 0.371(13) 0.149(6) 0.188(8) 0.060(5) 0.171(7)
F2A 0.075(2) 0.129(4) 0.144(3) 0.059(3) 0.010(2) 0.0514(19)
F3A 0.112(5) 0.180(7) 0.182(7) 0.050(5) -0.073(5) 0.052(5)
F1Y 0.090(6) 0.190(11) 0.125(9) 0.105(8) -0.038(6) -0.001(7)
F2Y 0.190(18) 0.097(7) 0.32(3) 0.037(13) -0.153(16) 0.055(10)
F3Y 0.043(3) 0.125(8) 0.081(6) 0.039(5) -0.004(4) 0.022(4)
S1A 0.0437(3) 0.0695(4) 0.1021(5) 0.0601(3) -0.0083(3) 0.0045(2)
N1A 0.0485(9) 0.0737(11) 0.0663(11) 0.0413(9) 0.0029(8) 0.0222(8)
N2A 0.0421(9) 0.0688(12) 0.0852(13) 0.0529(11) -0.0031(8) 0.0077(8)
N3A 0.0531(11) 0.0596(12) 0.0799(13) 0.0452(10) -0.0039(10) 0.0103(9)
C1A 0.082(2) 0.141(4) 0.106(3) 0.059(3) -0.0167(19) 0.041(2)
C2A 0.0674(15) 0.104(2) 0.0636(15) 0.0326(14) -0.0068(11) 0.0357(14)
C3A 0.0740(16) 0.104(2) 0.0842(17) 0.0564(16) 0.0066(13) 0.0360(15)
C4A 0.0565(13) 0.0964(18) 0.0781(16) 0.0496(14) 0.0022(11) 0.0241(12)
C5A 0.0522(12) 0.0798(15) 0.0554(12) 0.0283(11) -0.0015(9) 0.0239(11)
C6A 0.0623(14) 0.0785(16) 0.0703(15) 0.0274(13) -0.0095(11) 0.0179(12)
C7A 0.0607(14) 0.0963(19) 0.0750(16) 0.0251(15) -0.0170(12) 0.0214(13)
C8A 0.0522(12) 0.0726(14) 0.0662(14) 0.0360(12) -0.0013(10) 0.0168(11)
C9A 0.0411(10) 0.0540(12) 0.0638(13) 0.0334(10) 0.0047(9) 0.0117(9)
F1B 0.229(9) 0.157(6) 0.108(5) 0.008(4) -0.089(6) 0.073(6)
F2B 0.089(4) 0.152(4) 0.131(4) 0.072(3) -0.022(3) 0.052(3)
F3B 0.142(4) 0.255(10) 0.121(5) 0.129(7) 0.020(4) 0.081(5)
F2X 0.095(9) 0.33(2) 0.146(13) 0.133(16) -0.021(7) 0.073(13)
F3X 0.28(2) 0.108(7) 0.078(6) 0.023(5) -0.049(8) 0.114(10)
F1X 0.214(15) 0.139(11) 0.038(4) 0.003(5) -0.025(6) 0.088(10)
S1B 0.0471(3) 0.0668(4) 0.0970(5) 0.0558(3) -0.0106(3) 0.0047(2)
N1B 0.0500(9) 0.0676(11) 0.0637(11) 0.0382(9) 0.0001(8) 0.0173(8)
N2B 0.0447(9) 0.0681(12) 0.0789(12) 0.0491(11) -0.0042(8) 0.0065(8)
N3B 0.0510(11) 0.0622(12) 0.0903(14) 0.0506(11) -0.0088(10) 0.0046(9)
C1B 0.129(3) 0.133(3) 0.072(2) 0.042(2) -0.011(2) 0.061(3)
C2B 0.0846(18) 0.100(2) 0.0598(14) 0.0320(14) -0.0021(13) 0.0457(15)
C3B 0.096(2) 0.112(2) 0.0808(18) 0.0615(17) 0.0078(15) 0.0340(17)
C4B 0.0649(14) 0.1035(19) 0.0821(17) 0.0544(15) -0.0005(12) 0.0226(13)
C5B 0.0539(12) 0.0761(15) 0.0569(13) 0.0307(11) -0.0002(10) 0.0224(11)
C6B 0.0590(13) 0.1025(19) 0.0736(15) 0.0449(14) -0.0031(11) 0.0198(13)
C7B 0.0628(14) 0.117(2) 0.0745(17) 0.0343(16) -0.0111(12) 0.0304(15)
C8B 0.0502(12) 0.0774(15) 0.0670(14) 0.0412(12) -0.0014(10) 0.0133(10)
C9B 0.0445(10) 0.0493(11) 0.0602(12) 0.0295(10) 0.0015(9) 0.0111(8)

loop_
_atom_type_symbol
_atom_type_description
_atom_type_scat_dispersion_real
_atom_type_scat_dispersion_imag
_atom_type_scat_source
C C 0.0033 0.0016 'International Tables Vol C Tables 4.2.6.8 and 6.1.1.4'
H H 0.0000 0.0000 'International Tables Vol C Tables 4.2.6.8 and 6.1.1.4'
N N 0.0061 0.0033 'International Tables Vol C Tables 4.2.6.8 and 6.1.1.4'
F F 0.0171 0.0103 'International Tables Vol C Tables 4.2.6.8 and 6.1.1.4'
S S 0.1246 0.1234 'International Tables Vol C Tables 4.2.6.8 and 6.1.1.4'

loop_
_geom_angle_atom_site_label_1
_geom_angle_atom_site_label_2
_geom_angle_atom_site_label_3
_geom_angle
C8A N1A N2A 115.21(17)
C9A N2A N1A 121.06(17)
C9A N2A H1NA 120.2(15)
N1A N2A H1NA 117.6(15)
C9A N3A H2NA 117.3(16)
C9A N3A H3NA 117.9(14)
H2NA N3A H3NA 125(2)
F3A C1A F1A 112.0(7)
F3A C1A F2A 103.1(6)
F1A C1A F2A 102.2(8)
F2Y C1A F3Y 115.9(12)
F2Y C1A F1Y 104.4(16)
F3Y C1A F1Y 94.3(6)
F2Y C1A C2A 119.3(8)
F3A C1A C2A 115.1(6)
F1A C1A C2A 113.2(4)
F2A C1A C2A 110.0(4)
F3Y C1A C2A 113.8(7)
F1Y C1A C2A 104.4(7)
C7A C2A C3A 120.1(2)
C7A C2A C1A 120.8(3)
C3A C2A C1A 119.0(3)
C4A C3A C2A 120.6(2)
C4A C3A H3AA 119.7
C2A C3A H3AA 119.7
C3A C4A C5A 119.8(2)
C3A C4A H4AA 120.1
C5A C4A H4AA 120.1
C6A C5A C4A 118.86(19)
C6A C5A C8A 119.0(2)
C4A C5A C8A 122.1(2)
C7A C6A C5A 121.4(2)
C7A C6A H6AA 119.3
C5A C6A H6AA 119.3
C2A C7A C6A 119.3(2)
C2A C7A H7AA 120.4
C6A C7A H7AA 120.4
N1A C8A C5A 122.3(2)
N1A C8A H8AA 118.9
C5A C8A H8AA 118.9
N3A C9A N2A 118.09(18)
N3A C9A S1A 123.34(16)
N2A C9A S1A 118.56(14)
C8B N1B N2B 116.49(17)
C9B N2B N1B 120.01(17)
C9B N2B H1NB 122.5(16)
N1B N2B H1NB 117.0(16)
C9B N3B H2NB 120.5(16)
C9B N3B H3NB 119.4(14)
H2NB N3B H3NB 120(2)
F2B C1B F3B 103.0(6)
F2B C1B F1B 107.7(6)
F3B C1B F1B 108.9(7)
F1X C1B F3X 96.7(11)
F1X C1B F2X 111.2(11)
F3X C1B F2X 112.2(13)
F2B C1B C2B 110.8(5)
F1X C1B C2B 109.0(9)
F3B C1B C2B 113.3(5)
F1B C1B C2B 112.5(5)
F3X C1B C2B 111.9(8)
F2X C1B C2B 114.5(9)
C7B C2B C3B 120.2(2)
C7B C2B C1B 119.0(3)
C3B C2B C1B 120.9(3)
C2B C3B C4B 119.9(3)
C2B C3B H3BA 120.0
C4B C3B H3BA 120.0
C5B C4B C3B 120.5(2)
C5B C4B H4BA 119.8
C3B C4B H4BA 119.8
C4B C5B C6B 118.8(2)
C4B C5B C8B 121.9(2)
C6B C5B C8B 119.1(2)
C5B C6B C7B 120.6(2)
C5B C6B H6BA 119.7
C7B C6B H6BA 119.7
C2B C7B C6B 120.0(2)
C2B C7B H7BA 120.0
C6B C7B H7BA 120.0
N1B C8B C5B 121.6(2)
N1B C8B H8BA 119.2
C5B C8B H8BA 119.2
N3B C9B N2B 117.28(17)
N3B C9B S1B 123.23(15)
N2B C9B S1B 119.47(14)

loop_
_geom_bond_atom_site_label_1
_geom_bond_atom_site_label_2
_geom_bond_distance
F1A C1A 1.297(10)
F2A C1A 1.386(9)
F3A C1A 1.218(10)
F1Y C1A 1.469(18)
F2Y C1A 1.134(14)
F3Y C1A 1.434(13)
S1A C9A 1.6905(18)
N1A C8A 1.272(3)
N1A N2A 1.372(2)
N2A C9A 1.339(2)
N2A H1NA 0.82(2)
N3A C9A 1.311(2)
N3A H2NA 0.78(2)
N3A H3NA 0.87(2)
C1A C2A 1.497(4)
C2A C7A 1.365(4)
C2A C3A 1.380(4)
C3A C4A 1.377(3)
C3A H3AA 0.9300
C4A C5A 1.381(3)
C4A H4AA 0.9300
C5A C6A 1.381(3)
C5A C8A 1.461(3)
C6A C7A 1.379(3)
C6A H6AA 0.9300
C7A H7AA 0.9300
C8A H8AA 0.9300
F1B C1B 1.334(9)
F2B C1B 1.290(10)
F3B C1B 1.305(9)
F2X C1B 1.40(2)
F3X C1B 1.335(18)
F1X C1B 1.297(15)
S1B C9B 1.6853(18)
N1B C8B 1.265(2)
N1B N2B 1.373(2)
N2B C9B 1.340(2)
N2B H1NB 0.85(2)
N3B C9B 1.308(2)
N3B H2NB 0.81(2)
N3B H3NB 0.85(2)
C1B C2B 1.503(3)
C2B C7B 1.361(4)
C2B C3B 1.375(4)
C3B C4B 1.380(3)
C3B H3BA 0.9300
C4B C5B 1.378(3)
C4B H4BA 0.9300
C5B C6B 1.379(3)
C5B C8B 1.459(3)
C6B C7B 1.383(3)
C6B H6BA 0.9300
C7B H7BA 0.9300
C8B H8BA 0.9300

loop_
_geom_hbond_atom_site_label_D
_geom_hbond_atom_site_label_H
_geom_hbond_atom_site_label_A
_geom_hbond_distance_DH
_geom_hbond_distance_HA
_geom_hbond_distance_DA
_geom_hbond_angle_DHA
_geom_hbond_site_symmetry_A
_geom_hbond_publ_flag
N2A H1NA S1A 0.81(2) 2.60(2) 3.351(2) 155(2) 2_867 yes
N3A H3NA S1B 0.87(2) 2.59(2) 3.451(2) 173(2) 1_856 yes
N3B H3NB S1A 0.85(2) 2.49(2) 3.330(2) 171(2) 1_254 yes
N2B H1NB S1B 0.86(2) 2.58(2) 3.417(2) 165(2) 2_475 yes

loop_
_geom_torsion_atom_site_label_1
_geom_torsion_atom_site_label_2
_geom_torsion_atom_site_label_3
_geom_torsion_atom_site_label_4
_geom_torsion
C8A N1A N2A C9A -176.8(2)
F2Y C1A C2A C7A 139(2)
F3A C1A C2A C7A -7.9(7)
F1A C1A C2A C7A -138.5(9)
F2A C1A C2A C7A 108.0(5)
F3Y C1A C2A C7A -3.3(7)
F1Y C1A C2A C7A -104.7(6)
F2Y C1A C2A C3A -38(2)
F3A C1A C2A C3A 174.5(6)
F1A C1A C2A C3A 44.0(10)
F2A C1A C2A C3A -69.6(5)
F3Y C1A C2A C3A 179.1(5)
F1Y C1A C2A C3A 77.8(7)
C7A C2A C3A C4A -1.7(4)
C1A C2A C3A C4A 175.8(3)
C2A C3A C4A C5A 0.6(4)
C3A C4A C5A C6A 0.7(4)
C3A C4A C5A C8A -178.1(2)
C4A C5A C6A C7A -0.9(4)
C8A C5A C6A C7A 178.0(2)
C3A C2A C7A C6A 1.6(4)
C1A C2A C7A C6A -176.0(3)
C5A C6A C7A C2A -0.3(4)
N2A N1A C8A C5A -179.81(19)
C6A C5A C8A N1A 178.6(2)
C4A C5A C8A N1A -2.6(4)
N1A N2A C9A N3A -0.2(3)
N1A N2A C9A S1A -178.73(15)
C8B N1B N2B C9B 174.3(2)
F2B C1B C2B C7B -56.0(6)
F1X C1B C2B C7B 102.2(12)
F3B C1B C2B C7B -171.2(6)
F1B C1B C2B C7B 64.6(8)
F3X C1B C2B C7B -152.0(10)
F2X C1B C2B C7B -23.0(16)
F2B C1B C2B C3B 124.3(5)
F1X C1B C2B C3B -77.4(13)
F3B C1B C2B C3B 9.1(7)
F1B C1B C2B C3B -115.0(8)
F3X C1B C2B C3B 28.3(10)
F2X C1B C2B C3B 157.3(15)
C7B C2B C3B C4B -1.2(4)
C1B C2B C3B C4B 178.4(3)
C2B C3B C4B C5B 0.4(4)
C3B C4B C5B C6B 0.3(4)
C3B C4B C5B C8B -176.4(2)
C4B C5B C6B C7B -0.2(4)
C8B C5B C6B C7B 176.6(2)
C3B C2B C7B C6B 1.3(4)
C1B C2B C7B C6B -178.3(3)
C5B C6B C7B C2B -0.6(4)
N2B N1B C8B C5B 175.10(19)
C4B C5B C8B N1B -4.9(4)
C6B C5B C8B N1B 178.5(2)
N1B N2B C9B N3B -5.9(3)
N1B N2B C9B S1B 172.57(15)
